data_1512726
loop_
_publ_author_name
'Himanshu Sekhar Jena'
'Vadivelu Manivannan'

_publ_section_title
;
 Molecular structures of dinuclear zinc(II) complexes of chiral tridentate
 imine and amine ligands: Effect of ligand geometry on
 diastereoselectivity
;
_journal_name_full
;
Inorganica Chimica Acta
;
_journal_page_first 210
_journal_page_last 219
_journal_volume 393
_journal_year 2012
_chemical_formula_moiety 'C30 H26 N6 O4 Zn2'
_chemical_formula_sum 'C30 H26 N6 O4 Zn2'
_chemical_formula_weight 665.35
_space_group_IT_number 14
_symmetry_cell_setting monoclinic
_symmetry_space_group_name_Hall '-P 2yn'
_symmetry_space_group_name_H-M 'P 1 21/n 1'
_atom_sites_solution_hydrogens geom
_atom_sites_solution_primary direct
_atom_sites_solution_secondary difmap
_cell_angle_alpha 90.00
_cell_angle_beta 94.381(7)
_cell_angle_gamma 90.00
_cell_formula_units_Z 2
_cell_length_a 8.6765(12)
_cell_length_b 16.646(2)
_cell_length_c 10.0095(14)
_cell_measurement_reflns_used 9976
_cell_measurement_temperature 296(2)
_cell_measurement_theta_max 27.37
_cell_measurement_theta_min 2.38
_cell_volume 1441.4(3)
_computing_cell_refinement 'Bruker SMART'
_computing_data_collection 'Bruker SMART'
_computing_data_reduction 'Bruker SAINT'
_computing_molecular_graphics 'Bruker SHELXTL'
_computing_publication_material 'Bruker SHELXTL'
_computing_structure_refinement 'SHELXL-97 (Sheldrick, 1997)'
_computing_structure_solution 'SHELXS-97 (Sheldrick, 1990)'
_diffrn_ambient_temperature 296(2)
_diffrn_measured_fraction_theta_full 1.00
_diffrn_measured_fraction_theta_max 1.00
_diffrn_measurement_device_type 'CCD area detector'
_diffrn_measurement_method 'phi and omega scans'
_diffrn_radiation_monochromator graphite
_diffrn_radiation_source 'fine-focus sealed tube'
_diffrn_radiation_type MoK\a
_diffrn_radiation_wavelength 0.71073
_diffrn_reflns_av_R_equivalents 0.0228
_diffrn_reflns_av_sigmaI/netI 0.0160
_diffrn_reflns_limit_h_max 11
_diffrn_reflns_limit_h_min -11
_diffrn_reflns_limit_k_max 22
_diffrn_reflns_limit_k_min -22
_diffrn_reflns_limit_l_max 13
_diffrn_reflns_limit_l_min -13
_diffrn_reflns_number 21158
_diffrn_reflns_theta_full 28.30
_diffrn_reflns_theta_max 28.30
_diffrn_reflns_theta_min 2.38
_exptl_absorpt_coefficient_mu 1.711
_exptl_absorpt_correction_T_max 0.620
_exptl_absorpt_correction_T_min 0.455
_exptl_absorpt_correction_type multi-scan
_exptl_absorpt_process_details multi-scan
_exptl_crystal_colour white
_exptl_crystal_density_diffrn 1.533
_exptl_crystal_density_method 'not measured'
_exptl_crystal_description block
_exptl_crystal_F_000 680.0
_exptl_crystal_size_max 0.48
_exptl_crystal_size_mid 0.39
_exptl_crystal_size_min 0.28
_refine_diff_density_max 0.243
_refine_diff_density_min -0.239
_refine_diff_density_rms 0.042
_refine_ls_extinction_method none
_refine_ls_goodness_of_fit_ref 1.005
_refine_ls_hydrogen_treatment constr
_refine_ls_matrix_type full
_refine_ls_number_parameters 191
_refine_ls_number_reflns 3588
_refine_ls_number_restraints 0
_refine_ls_restrained_S_all 1.005
_refine_ls_R_factor_all 0.0381
_refine_ls_R_factor_gt 0.0274
_refine_ls_shift/su_max 0.003
_refine_ls_shift/su_mean 0.000
_refine_ls_structure_factor_coef Fsqd
_refine_ls_weighting_details 'calc w=1/[\s^2^(Fo^2^)+(0.0420P)^2^+0.4000P] where P=(Fo^2^+2Fc^2^)/3'
_refine_ls_weighting_scheme calc
_refine_ls_wR_factor_gt 0.0733
_refine_ls_wR_factor_ref 0.0799
_reflns_number_gt 2755
_reflns_number_total 3588
_reflns_threshold_expression >2sigma(I)
_cod_data_source_file ICA-2013-394-210-219-1.cif
_cod_data_source_block 1
_cod_original_sg_symbol_H-M 'P 21/n'
_cod_database_code 1512726

loop_
_symmetry_equiv_pos_as_xyz
'x, y, z'
'-x+1/2, y+1/2, -z+1/2'
'-x, -y, -z'
'x-1/2, -y-1/2, z-1/2'

loop_
_atom_site_label
_atom_site_type_symbol
_atom_site_fract_x
_atom_site_fract_y
_atom_site_fract_z
_atom_site_U_iso_or_equiv
_atom_site_adp_type
_atom_site_occupancy
_atom_site_symmetry_multiplicity
_atom_site_calc_flag
_atom_site_refinement_flags
Zn1 Zn 0.99082(3) 1.014475(13) 0.84621(2) 0.04916(9) Uani 1 1 d .
C5 C 0.8372(2) 0.94383(12) 0.59615(19) 0.0529(4) Uani 1 1 d .
C2 C 0.6966(3) 1.07429(16) 0.4786(3) 0.0760(7) Uani 1 1 d .
H2 H 0.6474 1.1195 0.4412 0.091 Uiso 1 1 calc R
C1 C 0.7753(3) 1.07818(13) 0.6015(2) 0.0664(6) Uani 1 1 d .
H1 H 0.7814 1.1273 0.6458 0.080 Uiso 1 1 calc R
C4 C 0.7633(3) 0.93705(15) 0.4702(2) 0.0758(7) Uani 1 1 d .
H4 H 0.7621 0.8882 0.4251 0.091 Uiso 1 1 calc R
C3 C 0.6912(4) 1.00332(17) 0.4115(3) 0.0849(8) Uani 1 1 d .
H3 H 0.6394 0.9995 0.3269 0.102 Uiso 1 1 calc R
C6 C 0.9114(3) 0.87257(12) 0.6685(2) 0.0583(5) Uani 1 1 d .
H6 H 0.9632 0.8395 0.6044 0.070 Uiso 1 1 calc R
C7 C 0.7889(3) 0.82239(18) 0.7304(3) 0.0944(9) Uani 1 1 d .
H7A H 0.8362 0.7758 0.7727 0.142 Uiso 1 1 calc R
H7B H 0.7123 0.8058 0.6617 0.142 Uiso 1 1 calc R
H7C H 0.7407 0.8539 0.7960 0.142 Uiso 1 1 calc R
C8 C 1.1399(3) 0.85354(12) 0.8059(2) 0.0570(5) Uani 1 1 d .
H8 H 1.1422 0.8055 0.7588 0.068 Uiso 1 1 calc R
C9 C 1.2653(2) 0.86692(12) 0.90689(19) 0.0524(4) Uani 1 1 d .
C11 C 1.5173(3) 0.82129(15) 0.9996(2) 0.0693(6) Uani 1 1 d .
H11 H 1.5998 0.7856 0.9991 0.083 Uiso 1 1 calc R
C10 C 1.3916(3) 0.81338(14) 0.9092(2) 0.0669(6) Uani 1 1 d .
H10 H 1.3893 0.7715 0.8476 0.080 Uiso 1 1 calc R
C12 C 1.5195(3) 0.88310(16) 1.0913(3) 0.0687(6) Uani 1 1 d .
H12 H 1.6045 0.8892 1.1530 0.082 Uiso 1 1 calc R
N3 N 1.0625(2) 1.12552(12) 0.8233(2) 0.0697(5) Uani 1 1 d .
C13 C 1.0692(3) 1.18353(13) 0.8851(2) 0.0637(5) Uani 1 1 d .
O2 O 1.0789(3) 1.24494(11) 0.9456(2) 0.1193(8) Uani 1 1 d .
O1 O 0.84735(16) 1.01746(8) 0.99531(13) 0.0515(3) Uani 1 1 d .
C14 C 0.7319(2) 1.07031(11) 0.99853(18) 0.0486(4) Uani 1 1 d .
C15 C 0.6023(2) 1.06401(14) 0.9070(2) 0.0630(5) Uani 1 1 d .
H15 H 0.5984 1.0231 0.8436 0.076 Uiso 1 1 calc R
N2 N 1.02621(19) 0.90025(9) 0.77403(15) 0.0498(4) Uani 1 1 d .
N1 N 0.8447(2) 1.01368(10) 0.66173(17) 0.0560(4) Uani 1 1 d .

loop_
_atom_site_aniso_label
_atom_site_aniso_U_11
_atom_site_aniso_U_22
_atom_site_aniso_U_33
_atom_site_aniso_U_23
_atom_site_aniso_U_13
_atom_site_aniso_U_12
Zn1 0.05466(17) 0.04409(14) 0.04900(14) -0.00751(8) 0.00583(10) 0.00252(9)
C5 0.0606(13) 0.0519(11) 0.0463(10) -0.0039(8) 0.0053(8) 0.0001(8)
C2 0.0811(18) 0.0718(15) 0.0738(15) 0.0174(12) -0.0020(12) 0.0123(12)
C1 0.0771(16) 0.0521(12) 0.0696(14) 0.0011(10) 0.0033(11) 0.0094(10)
C4 0.098(2) 0.0670(14) 0.0594(13) -0.0089(11) -0.0122(12) 0.0052(13)
C3 0.105(2) 0.0850(18) 0.0609(14) 0.0049(12) -0.0189(14) 0.0095(15)
C6 0.0745(15) 0.0477(10) 0.0514(11) -0.0071(8) -0.0031(9) 0.0008(9)
C7 0.093(2) 0.0858(19) 0.100(2) 0.0292(15) -0.0198(16) -0.0340(16)
C8 0.0742(14) 0.0450(10) 0.0520(11) -0.0041(8) 0.0055(9) 0.0087(9)
C9 0.0584(12) 0.0509(10) 0.0487(10) 0.0042(8) 0.0098(8) 0.0079(8)
C11 0.0574(14) 0.0767(15) 0.0750(15) 0.0159(12) 0.0133(11) 0.0204(11)
C10 0.0786(16) 0.0604(13) 0.0631(13) 0.0030(10) 0.0143(11) 0.0210(11)
C12 0.0435(13) 0.0836(17) 0.0785(15) 0.0092(12) 0.0018(10) 0.0031(10)
N3 0.0774(13) 0.0532(11) 0.0789(13) -0.0022(9) 0.0077(10) -0.0076(9)
C13 0.0690(15) 0.0497(12) 0.0698(13) 0.0102(10) -0.0107(10) -0.0051(10)
O2 0.182(2) 0.0537(11) 0.1153(16) -0.0136(10) -0.0363(16) -0.0039(12)
O1 0.0478(8) 0.0572(8) 0.0495(7) -0.0085(6) 0.0040(6) 0.0054(6)
C14 0.0438(11) 0.0526(10) 0.0506(10) 0.0036(8) 0.0114(8) 0.0010(8)
C15 0.0474(12) 0.0728(14) 0.0686(13) -0.0078(10) 0.0033(10) -0.0006(9)
N2 0.0598(10) 0.0436(8) 0.0458(8) -0.0031(6) 0.0037(7) 0.0025(7)
N1 0.0684(12) 0.0488(9) 0.0505(9) -0.0020(7) 0.0035(8) 0.0041(7)

loop_
_atom_type_symbol
_atom_type_description
_atom_type_scat_dispersion_real
_atom_type_scat_dispersion_imag
_atom_type_scat_source
C C 0.0033 0.0016 'International Tables Vol C Tables 4.2.6.8 and 6.1.1.4'
H H 0.0000 0.0000 'International Tables Vol C Tables 4.2.6.8 and 6.1.1.4'
N N 0.0061 0.0033 'International Tables Vol C Tables 4.2.6.8 and 6.1.1.4'
O O 0.0106 0.0060 'International Tables Vol C Tables 4.2.6.8 and 6.1.1.4'
Zn Zn 0.2839 1.4301 'International Tables Vol C Tables 4.2.6.8 and 6.1.1.4'

loop_
_geom_angle_atom_site_label_1
_geom_angle_atom_site_label_2
_geom_angle_atom_site_label_3
_geom_angle
_geom_angle_site_symmetry_1
_geom_angle_site_symmetry_3
N3 Zn1 O1 106.36(7) . .
N3 Zn1 N2 140.05(8) . .
O1 Zn1 N2 113.48(6) . .
N3 Zn1 O1 97.26(7) . 3_777
O1 Zn1 O1 82.09(6) . 3_777
N2 Zn1 O1 85.57(6) . 3_777
N3 Zn1 N1 94.37(8) . .
O1 Zn1 N1 106.14(7) . .
N2 Zn1 N1 77.78(6) . .
O1 Zn1 N1 163.25(6) 3_777 .
N3 Zn1 Zn1 105.56(6) . 3_777
O1 Zn1 Zn1 42.12(4) . 3_777
N2 Zn1 Zn1 101.89(4) . 3_777
O1 Zn1 Zn1 39.97(4) 3_777 3_777
N1 Zn1 Zn1 145.96(5) . 3_777
N1 C5 C4 121.6(2) . .
N1 C5 C6 116.48(17) . .
C4 C5 C6 121.87(19) . .
C3 C2 C1 119.0(2) . .
N1 C1 C2 122.7(2) . .
C5 C4 C3 119.4(2) . .
C2 C3 C4 119.2(2) . .
N2 C6 C5 109.86(16) . .
N2 C6 C7 109.64(18) . .
C5 C6 C7 109.9(2) . .
N2 C8 C9 127.38(18) . .
C14 C9 C10 118.95(19) 3_777 .
C14 C9 C8 123.88(17) 3_777 .
C10 C9 C8 117.17(18) . .
C10 C11 C12 118.8(2) . .
C11 C10 C9 121.9(2) . .
C15 C12 C11 120.9(2) 3_777 .
C13 N3 Zn1 137.01(19) . .
N3 C13 O2 177.6(3) . .
C14 O1 Zn1 122.74(12) . .
C14 O1 Zn1 127.34(12) . 3_777
Zn1 O1 Zn1 97.91(6) . 3_777
O1 C14 C15 120.11(18) . .
O1 C14 C9 122.06(18) . 3_777
C15 C14 C9 117.83(18) . 3_777
C12 C15 C14 121.6(2) 3_777 .
C8 N2 C6 117.19(16) . .
C8 N2 Zn1 127.27(14) . .
C6 N2 Zn1 115.44(12) . .
C5 N1 C1 118.03(19) . .
C5 N1 Zn1 115.44(13) . .
C1 N1 Zn1 126.14(15) . .

loop_
_geom_bond_atom_site_label_1
_geom_bond_atom_site_label_2
_geom_bond_distance
_geom_bond_site_symmetry_2
Zn1 N3 1.9693(19) .
Zn1 O1 2.0157(14) .
Zn1 N2 2.0653(15) .
Zn1 O1 2.1048(14) 3_777
Zn1 N1 2.1586(18) .
Zn1 Zn1 3.1082(6) 3_777
C5 N1 1.334(3) .
C5 C4 1.374(3) .
C5 C6 1.508(3) .
C2 C3 1.358(4) .
C2 C1 1.362(3) .
C1 N1 1.350(3) .
C4 C3 1.377(3) .
C6 N2 1.469(2) .
C6 C7 1.521(3) .
C8 N2 1.277(2) .
C8 C9 1.445(3) .
C9 C14 1.409(3) 3_777
C9 C10 1.411(3) .
C11 C10 1.370(3) .
C11 C12 1.378(3) .
C12 C15 1.377(3) 3_777
N3 C13 1.146(3) .
C13 O2 1.188(3) .
O1 C14 1.335(2) .
O1 Zn1 2.1048(14) 3_777
C14 C15 1.399(3) .
C14 C9 1.409(3) 3_777
C15 C12 1.377(3) 3_777
